data_7021519
loop_
_publ_author_name
'Siddiqi, Zafar A.'
'Siddique, Armeen'
'Shahid, M.'
'Khalid, Mohd'
'Sharma, Prashant K.'
Anjuli,
'Ahmad, Musheer'
'Kumar, Sarvendra'
'Lan, Yanhua'
'Powell, Annie K.'

_publ_section_title
;
 Synthesis, crystal structure and magnetic studies of tetranuclear hydroxo
 and ligand bridged [Co4(\m3-OH)2(\m2-dea)2(L-L)4]4Cl&#x00B7;8H2O [L-L =
 2,2'-bipyridine or 1,10-phenanthroline] complexes with mixed valence
 defect dicubane core.
;
_journal_issue 26
_journal_name_full 'Dalton transactions (Cambridge, England : 2003)'
_journal_page_first 9513
_journal_page_last 9522
_journal_paper_doi 10.1039/c3dt50854d
_journal_volume 42
_journal_year 2013
_chemical_formula_sum 'C48 H52 Cl4 Co4 N10 O19'
_chemical_formula_weight 1450.52
_chemical_name_systematic
;
?
;
_space_group_IT_number 15
_symmetry_cell_setting monoclinic
_symmetry_space_group_name_Hall '-C 2yc'
_symmetry_space_group_name_H-M 'C 1 2/c 1'
_atom_sites_solution_hydrogens geom
_atom_sites_solution_primary direct
_atom_sites_solution_secondary difmap
_audit_creation_method SHELXL-97
_cell_angle_alpha 90.000(5)
_cell_angle_beta 111.657(5)
_cell_angle_gamma 90.000(5)
_cell_formula_units_Z 4
_cell_length_a 18.199(5)
_cell_length_b 15.471(5)
_cell_length_c 24.134(5)
_cell_measurement_reflns_used 3596
_cell_measurement_temperature 293(2)
_cell_measurement_theta_max 24.87
_cell_measurement_theta_min 2.20
_cell_volume 6315(3)
_computing_cell_refinement 'Bruker SMART'
_computing_data_collection 'Bruker SMART'
_computing_data_reduction 'Bruker SAINT'
_computing_molecular_graphics 'Bruker SHELXTL'
_computing_publication_material 'Bruker SHELXTL'
_computing_structure_refinement 'SHELXL-97 (Sheldrick, 1997)'
_computing_structure_solution 'Bruker SHELXTL'
_diffrn_ambient_temperature 293(2)
_diffrn_measured_fraction_theta_full 0.994
_diffrn_measured_fraction_theta_max 0.994
_diffrn_measurement_device_type 'CCD area detector'
_diffrn_measurement_method 'phi and omega scans'
_diffrn_radiation_monochromator graphite
_diffrn_radiation_source 'fine-focus sealed tube'
_diffrn_radiation_type MoK\a
_diffrn_radiation_wavelength 0.71069
_diffrn_reflns_av_R_equivalents 0.0563
_diffrn_reflns_av_sigmaI/netI 0.0652
_diffrn_reflns_limit_h_max 9
_diffrn_reflns_limit_h_min -22
_diffrn_reflns_limit_k_max 19
_diffrn_reflns_limit_k_min -19
_diffrn_reflns_limit_l_max 30
_diffrn_reflns_limit_l_min -25
_diffrn_reflns_number 17899
_diffrn_reflns_theta_full 26.50
_diffrn_reflns_theta_max 26.50
_diffrn_reflns_theta_min 2.19
_exptl_absorpt_coefficient_mu 1.276
_exptl_absorpt_correction_type none
_exptl_crystal_colour brwon
_exptl_crystal_density_diffrn 1.526
_exptl_crystal_density_method 'not measured'
_exptl_crystal_description prism
_exptl_crystal_F_000 2952
_exptl_crystal_size_max 0.26
_exptl_crystal_size_mid 0.20
_exptl_crystal_size_min 0.18
_refine_diff_density_max 2.068
_refine_diff_density_min -1.079
_refine_diff_density_rms 0.156
_refine_ls_extinction_method none
_refine_ls_goodness_of_fit_ref 1.057
_refine_ls_hydrogen_treatment mixed
_refine_ls_matrix_type full
_refine_ls_number_parameters 392
_refine_ls_number_reflns 6508
_refine_ls_number_restraints 0
_refine_ls_restrained_S_all 1.057
_refine_ls_R_factor_all 0.1010
_refine_ls_R_factor_gt 0.0746
_refine_ls_shift/su_max 0.004
_refine_ls_shift/su_mean 0.000
_refine_ls_structure_factor_coef Fsqd
_refine_ls_weighting_details 'calc w=1/[\s^2^(Fo^2^)+(0.1419P)^2^+31.2855P] where P=(Fo^2^+2Fc^2^)/3'
_refine_ls_weighting_scheme calc
_refine_ls_wR_factor_gt 0.2136
_refine_ls_wR_factor_ref 0.2454
_reflns_number_gt 4691
_reflns_number_total 6508
_reflns_threshold_expression >2sigma(I)
_cod_data_source_file c3dt50854d.txt
_cod_data_source_block 16auga
_cod_depositor_comments
;
The following automatic conversions were performed:

'_symmetry_cell_setting' value 'Monoclinic' changed to 'monoclinic'
according to /home/saulius/struct/CIF-dictionaries/cif_core.dic
dictionary named 'cif_core.dic' version 2.4.2 from 2011-04-26.

Automatic conversion script
Id: cif_fix_values 1891 2012-01-12 08:04:46Z andrius 
;
_cod_original_sg_symbol_H-M C2/c
_cod_database_code 7021519

loop_
_symmetry_equiv_pos_as_xyz
'x, y, z'
'-x, y, -z+1/2'
'x+1/2, y+1/2, z'
'-x+1/2, y+1/2, -z+1/2'
'-x, -y, -z'
'x, -y, z-1/2'
'-x+1/2, -y+1/2, -z'
'x+1/2, -y+1/2, z-1/2'

loop_
_atom_site_label
_atom_site_type_symbol
_atom_site_fract_x
_atom_site_fract_y
_atom_site_fract_z
_atom_site_U_iso_or_equiv
_atom_site_adp_type
_atom_site_occupancy
_atom_site_symmetry_multiplicity
_atom_site_calc_flag
_atom_site_refinement_flags
C1 C -0.1278(4) -0.2315(4) 0.5362(3) 0.0355(13) Uani 1 1 d .
H1 H -0.1621 -0.1942 0.5085 0.043 Uiso 1 1 calc R
C2 C -0.1552(4) -0.2797(4) 0.5728(3) 0.0444(15) Uani 1 1 d .
H2 H -0.2072 -0.2735 0.5702 0.053 Uiso 1 1 calc R
C3 C -0.1063(4) -0.3362(4) 0.6125(3) 0.0415(15) Uani 1 1 d .
H3 H -0.1244 -0.3687 0.6373 0.050 Uiso 1 1 calc R
C4 C -0.0304(4) -0.3447(4) 0.6156(3) 0.0381(14) Uani 1 1 d .
H4 H 0.0037 -0.3837 0.6421 0.046 Uiso 1 1 calc R
C5 C -0.0043(4) -0.2943(3) 0.5786(2) 0.0312(12) Uani 1 1 d .
C6 C 0.0763(3) -0.2950(3) 0.5788(2) 0.0294(12) Uani 1 1 d .
C7 C 0.1385(4) -0.3454(4) 0.6170(3) 0.0381(14) Uani 1 1 d .
H7 H 0.1300 -0.3835 0.6439 0.046 Uiso 1 1 calc R
C8 C 0.2123(4) -0.3377(4) 0.6139(3) 0.0418(15) Uani 1 1 d .
H8 H 0.2545 -0.3698 0.6392 0.050 Uiso 1 1 calc R
C9 C 0.2234(4) -0.2820(4) 0.5731(3) 0.0415(14) Uani 1 1 d .
H9 H 0.2728 -0.2763 0.5704 0.050 Uiso 1 1 calc R
C10 C 0.1596(4) -0.2350(4) 0.5363(3) 0.0372(13) Uani 1 1 d .
H10 H 0.1669 -0.1978 0.5085 0.045 Uiso 1 1 calc R
C11 C 0.2388(4) -0.0542(4) 0.5949(2) 0.0337(12) Uani 1 1 d .
H11 H 0.2065 -0.0645 0.6163 0.040 Uiso 1 1 calc R
C12 C 0.3193(4) -0.0702(4) 0.6222(3) 0.0337(12) Uani 1 1 d .
H12 H 0.3405 -0.0910 0.6611 0.040 Uiso 1 1 calc R
C13 C 0.3675(3) -0.0545(4) 0.5899(3) 0.0329(12) Uani 1 1 d .
H13 H 0.4216 -0.0646 0.6067 0.040 Uiso 1 1 calc R
C14 C 0.3332(4) -0.0236(4) 0.5327(3) 0.0339(12) Uani 1 1 d .
H14 H 0.3641 -0.0132 0.5102 0.041 Uiso 1 1 calc R
C15 C 0.2532(3) -0.0081(3) 0.5087(3) 0.0284(11) Uani 1 1 d .
C16 C 0.2119(3) 0.0280(3) 0.4474(2) 0.0288(11) Uani 1 1 d .
C17 C 0.2514(4) 0.0539(4) 0.4109(3) 0.0376(13) Uani 1 1 d .
H17 H 0.3062 0.0507 0.4243 0.045 Uiso 1 1 calc R
C18 C 0.2088(4) 0.0844(4) 0.3545(3) 0.0425(15) Uani 1 1 d .
H18 H 0.2344 0.1017 0.3294 0.051 Uiso 1 1 calc R
C19 C 0.1275(4) 0.0889(4) 0.3359(3) 0.0416(15) Uani 1 1 d .
H19 H 0.0973 0.1081 0.2977 0.050 Uiso 1 1 calc R
C20 C 0.0916(4) 0.0646(4) 0.3748(2) 0.0344(13) Uani 1 1 d .
H20 H 0.0369 0.0686 0.3622 0.041 Uiso 1 1 calc R
C21 C 0.0343(5) -0.1446(4) 0.3925(3) 0.0428(16) Uani 1 1 d .
H21A H 0.0808 -0.1379 0.3822 0.051 Uiso 1 1 calc R
H21B H -0.0089 -0.1122 0.3641 0.051 Uiso 1 1 calc R
C22 C 0.0127(5) -0.2384(4) 0.3919(3) 0.0473(17) Uani 1 1 d .
H22A H -0.0128 -0.2580 0.3511 0.057 Uiso 1 1 calc R
H22B H 0.0601 -0.2726 0.4106 0.057 Uiso 1 1 calc R
C23 C -0.1255(4) -0.2291(4) 0.3906(3) 0.0467(16) Uani 1 1 d .
H23A H -0.1592 -0.2625 0.4057 0.056 Uiso 1 1 calc R
H23B H -0.1388 -0.2439 0.3490 0.056 Uiso 1 1 calc R
C24 C -0.1397(4) -0.1319(4) 0.3963(3) 0.0433(15) Uani 1 1 d .
H24A H -0.1195 -0.0984 0.3710 0.052 Uiso 1 1 calc R
H24B H -0.1957 -0.1201 0.3847 0.052 Uiso 1 1 calc R
N1 N 0.0875(3) -0.2407(3) 0.53883(19) 0.0288(10) Uani 1 1 d .
N2 N -0.0522(3) -0.2378(3) 0.54015(19) 0.0277(10) Uani 1 1 d .
N3 N 0.2060(3) -0.0247(3) 0.5394(2) 0.0284(10) Uani 1 1 d .
N4 N 0.1326(3) 0.0350(3) 0.4304(2) 0.0296(10) Uani 1 1 d .
N5 N -0.0420(3) -0.2498(3) 0.4247(2) 0.0365(11) Uani 1 1 d .
O1 O -0.0249(2) 0.0713(2) 0.45676(15) 0.0232(7) Uani 1 1 d .
O2 O 0.0501(2) -0.1148(2) 0.45182(16) 0.0302(8) Uani 1 1 d .
O3 O -0.0988(2) -0.1106(2) 0.45699(16) 0.0311(8) Uani 1 1 d .
Co1 Co -0.00472(4) -0.17212(4) 0.49291(3) 0.0251(2) Uani 1 1 d .
Co2 Co 0.08285(4) -0.00036(4) 0.49340(3) 0.0234(2) Uani 1 1 d .
O2W O 0.0704(5) -0.2665(4) 0.7436(3) 0.094(2) Uani 1 1 d .
O4W O 0.2915(5) -0.1754(5) 0.7482(3) 0.098(2) Uani 1 1 d .
O3W O 0.3116(8) -0.4327(6) 0.7528(4) 0.161(5) Uani 1 1 d .
O5W O 0.3206(5) 0.0979(6) 0.7250(3) 0.105(3) Uani 1 1 d .
Cl2 Cl 0.11835(10) -0.10671(12) 0.68008(7) 0.0489(4) Uani 1 1 d .
Cl1 Cl -0.04108(16) -0.44513(17) 0.44798(13) 0.0849(7) Uani 1 1 d .
O7W O 0.4112(2) -0.0439(2) 0.81386(17) 0.0317(8) Uani 1 1 d .
O1W O 0.4062(4) -0.2836(4) 0.7207(2) 0.0651(15) Uani 1 1 d .
O6W O 0.5000 -0.1191(9) 0.7500 0.105(4) Uani 1 2 d S
H01 H -0.033(4) -0.312(5) 0.434(3) 0.049(19) Uiso 1 1 d .
H02 H -0.050(6) 0.091(6) 0.413(4) 0.09(3) Uiso 1 1 d .

loop_
_atom_site_aniso_label
_atom_site_aniso_U_11
_atom_site_aniso_U_22
_atom_site_aniso_U_33
_atom_site_aniso_U_23
_atom_site_aniso_U_13
_atom_site_aniso_U_12
C1 0.035(3) 0.033(3) 0.045(3) -0.001(2) 0.021(3) 0.000(2)
C2 0.049(4) 0.035(3) 0.060(4) -0.010(3) 0.034(3) -0.015(3)
C3 0.064(4) 0.031(3) 0.043(3) 0.000(2) 0.035(3) -0.011(3)
C4 0.059(4) 0.027(3) 0.032(3) 0.004(2) 0.020(3) -0.006(3)
C5 0.040(3) 0.025(3) 0.030(3) -0.004(2) 0.016(2) -0.001(2)
C6 0.040(3) 0.020(2) 0.025(3) 0.0001(19) 0.010(2) 0.001(2)
C7 0.053(4) 0.024(3) 0.037(3) 0.003(2) 0.015(3) 0.004(3)
C8 0.040(3) 0.032(3) 0.042(3) 0.003(3) 0.003(3) 0.015(3)
C9 0.041(3) 0.032(3) 0.055(4) -0.002(3) 0.022(3) 0.005(3)
C10 0.050(4) 0.029(3) 0.040(3) 0.002(2) 0.024(3) 0.007(3)
C11 0.033(3) 0.036(3) 0.032(3) 0.002(2) 0.012(2) 0.003(2)
C12 0.035(3) 0.030(3) 0.033(3) 0.002(2) 0.010(2) -0.001(2)
C13 0.020(3) 0.032(3) 0.046(3) -0.002(2) 0.012(2) 0.001(2)
C14 0.032(3) 0.032(3) 0.045(3) -0.003(2) 0.022(3) -0.002(2)
C15 0.032(3) 0.020(2) 0.038(3) -0.001(2) 0.018(2) 0.001(2)
C16 0.034(3) 0.024(3) 0.035(3) 0.000(2) 0.021(2) 0.004(2)
C17 0.043(3) 0.034(3) 0.049(3) 0.001(3) 0.032(3) 0.003(3)
C18 0.059(4) 0.042(3) 0.041(3) 0.006(3) 0.035(3) 0.004(3)
C19 0.055(4) 0.040(3) 0.035(3) 0.008(3) 0.024(3) 0.008(3)
C20 0.041(3) 0.035(3) 0.032(3) 0.008(2) 0.018(3) 0.009(3)
C21 0.071(5) 0.037(3) 0.032(3) -0.005(2) 0.033(3) -0.005(3)
C22 0.075(5) 0.036(3) 0.039(3) -0.013(3) 0.032(3) -0.005(3)
C23 0.049(4) 0.042(4) 0.037(3) -0.016(3) 0.002(3) -0.003(3)
C24 0.049(4) 0.037(3) 0.028(3) -0.002(2) -0.004(3) 0.006(3)
N1 0.040(3) 0.022(2) 0.028(2) -0.0002(17) 0.017(2) 0.0034(19)
N2 0.036(3) 0.020(2) 0.030(2) -0.0016(17) 0.014(2) -0.0032(18)
N3 0.031(2) 0.025(2) 0.032(2) 0.0042(18) 0.015(2) 0.0030(19)
N4 0.036(3) 0.027(2) 0.029(2) 0.0019(18) 0.016(2) 0.001(2)
N5 0.053(3) 0.025(2) 0.033(3) -0.0013(19) 0.018(2) 0.001(2)
O1 0.0286(18) 0.0194(17) 0.0224(17) 0.0014(13) 0.0104(15) 0.0006(14)
O2 0.047(2) 0.0229(18) 0.0269(18) -0.0008(14) 0.0204(17) -0.0002(17)
O3 0.035(2) 0.0277(19) 0.0271(19) -0.0011(15) 0.0074(17) 0.0015(16)
Co1 0.0333(4) 0.0193(4) 0.0242(4) 0.0006(2) 0.0125(3) 0.0007(3)
Co2 0.0272(4) 0.0216(4) 0.0245(4) 0.0025(2) 0.0130(3) 0.0018(3)
O2W 0.142(7) 0.067(4) 0.091(5) -0.010(3) 0.066(5) -0.016(4)
O4W 0.120(6) 0.103(5) 0.072(4) 0.021(4) 0.037(4) 0.030(5)
O3W 0.280(14) 0.109(7) 0.073(5) 0.006(5) 0.040(7) 0.071(8)
O5W 0.117(7) 0.128(7) 0.070(4) -0.009(4) 0.034(4) -0.003(5)
Cl2 0.0466(9) 0.0676(11) 0.0343(8) 0.0053(7) 0.0171(7) -0.0050(8)
Cl1 0.0795(16) 0.0814(16) 0.1064(19) 0.0035(14) 0.0492(15) -0.0101(13)
O7W 0.029(2) 0.030(2) 0.035(2) -0.0020(16) 0.0105(17) 0.0028(16)
O1W 0.101(4) 0.069(3) 0.050(3) -0.009(3) 0.056(3) 0.009(3)
O6W 0.042(5) 0.186(12) 0.076(6) 0.000 0.009(5) 0.000

loop_
_atom_type_symbol
_atom_type_description
_atom_type_scat_dispersion_real
_atom_type_scat_dispersion_imag
_atom_type_scat_source
C C 0.0033 0.0016 'International Tables Vol C Tables 4.2.6.8 and 6.1.1.4'
H H 0.0000 0.0000 'International Tables Vol C Tables 4.2.6.8 and 6.1.1.4'
N N 0.0061 0.0033 'International Tables Vol C Tables 4.2.6.8 and 6.1.1.4'
O O 0.0106 0.0060 'International Tables Vol C Tables 4.2.6.8 and 6.1.1.4'
Co Co 0.3494 0.9721 'International Tables Vol C Tables 4.2.6.8 and 6.1.1.4'
Cl Cl 0.1484 0.1585 'International Tables Vol C Tables 4.2.6.8 and 6.1.1.4'

loop_
_geom_angle_atom_site_label_1
_geom_angle_atom_site_label_2
_geom_angle_atom_site_label_3
_geom_angle
_geom_angle_site_symmetry_1
_geom_angle_site_symmetry_3
N2 C1 C2 121.1(6) . .
N2 C1 H1 119.5 . .
C2 C1 H1 119.5 . .
C3 C2 C1 120.1(6) . .
C3 C2 H2 120.0 . .
C1 C2 H2 120.0 . .
C4 C3 C2 119.3(6) . .
C4 C3 H3 120.4 . .
C2 C3 H3 120.4 . .
C3 C4 C5 119.2(6) . .
C3 C4 H4 120.4 . .
C5 C4 H4 120.4 . .
N2 C5 C4 121.4(6) . .
N2 C5 C6 113.7(5) . .
C4 C5 C6 124.8(5) . .
N1 C6 C7 121.1(6) . .
N1 C6 C5 114.1(5) . .
C7 C6 C5 124.8(5) . .
C8 C7 C6 118.9(6) . .
C8 C7 H7 120.6 . .
C6 C7 H7 120.6 . .
C7 C8 C9 119.7(6) . .
C7 C8 H8 120.1 . .
C9 C8 H8 120.1 . .
C10 C9 C8 118.6(6) . .
C10 C9 H9 120.7 . .
C8 C9 H9 120.7 . .
N1 C10 C9 122.7(6) . .
N1 C10 H10 118.6 . .
C9 C10 H10 118.6 . .
N3 C11 C12 122.8(5) . .
N3 C11 H11 118.6 . .
C12 C11 H11 118.6 . .
C11 C12 C13 118.4(5) . .
C11 C12 H12 120.8 . .
C13 C12 H12 120.8 . .
C14 C13 C12 118.5(5) . .
C14 C13 H13 120.8 . .
C12 C13 H13 120.8 . .
C13 C14 C15 120.1(5) . .
C13 C14 H14 120.0 . .
C15 C14 H14 120.0 . .
N3 C15 C14 121.7(5) . .
N3 C15 C16 115.1(5) . .
C14 C15 C16 123.2(5) . .
N4 C16 C17 121.9(5) . .
N4 C16 C15 114.9(5) . .
C17 C16 C15 123.2(5) . .
C18 C17 C16 119.5(6) . .
C18 C17 H17 120.2 . .
C16 C17 H17 120.2 . .
C17 C18 C19 118.9(6) . .
C17 C18 H18 120.5 . .
C19 C18 H18 120.5 . .
C20 C19 C18 118.9(6) . .
C20 C19 H19 120.5 . .
C18 C19 H19 120.5 . .
N4 C20 C19 122.8(6) . .
N4 C20 H20 118.6 . .
C19 C20 H20 118.6 . .
O2 C21 C22 106.0(5) . .
O2 C21 H21A 110.5 . .
C22 C21 H21A 110.5 . .
O2 C21 H21B 110.5 . .
C22 C21 H21B 110.5 . .
H21A C21 H21B 108.7 . .
N5 C22 C21 109.5(5) . .
N5 C22 H22A 109.8 . .
C21 C22 H22A 109.8 . .
N5 C22 H22B 109.8 . .
C21 C22 H22B 109.8 . .
H22A C22 H22B 108.2 . .
N5 C23 C24 109.6(5) . .
N5 C23 H23A 109.8 . .
C24 C23 H23A 109.8 . .
N5 C23 H23B 109.8 . .
C24 C23 H23B 109.8 . .
H23A C23 H23B 108.2 . .
O3 C24 C23 106.2(5) . .
O3 C24 H24A 110.5 . .
C23 C24 H24A 110.5 . .
O3 C24 H24B 110.5 . .
C23 C24 H24B 110.5 . .
H24A C24 H24B 108.7 . .
C10 N1 C6 118.9(5) . .
C10 N1 Co1 126.2(4) . .
C6 N1 Co1 114.8(4) . .
C5 N2 C1 118.9(5) . .
C5 N2 Co1 115.5(4) . .
C1 N2 Co1 125.6(4) . .
C11 N3 C15 118.5(5) . .
C11 N3 Co2 125.4(4) . .
C15 N3 Co2 116.1(4) . .
C20 N4 C16 117.8(5) . .
C20 N4 Co2 125.2(4) . .
C16 N4 Co2 117.0(4) . .
C23 N5 C22 115.4(5) . .
C23 N5 Co1 107.7(4) . .
C22 N5 Co1 106.4(4) . .
C23 N5 H01 113(4) . .
C22 N5 H01 99(4) . .
Co1 N5 H01 115(4) . .
Co1 O1 Co2 99.12(16) 5_556 .
Co1 O1 Co2 98.05(15) 5_556 5_556
Co2 O1 Co2 93.89(13) . 5_556
Co1 O1 H02 109(5) 5_556 .
Co2 O1 H02 125(5) . .
Co2 O1 H02 126(5) 5_556 .
C21 O2 Co1 115.5(4) . .
C21 O2 Co2 134.1(3) . .
Co1 O2 Co2 105.67(17) . .
C24 O3 Co1 113.7(4) . .
C24 O3 Co2 134.9(3) . 5_556
Co1 O3 Co2 104.32(17) . 5_556
O2 Co1 O3 95.14(17) . .
O2 Co1 O1 82.58(15) . 5_556
O3 Co1 O1 82.82(16) . 5_556
O2 Co1 N5 86.10(19) . .
O3 Co1 N5 87.1(2) . .
O1 Co1 N5 164.07(18) 5_556 .
O2 Co1 N1 92.50(18) . .
O3 Co1 N1 171.98(18) . .
O1 Co1 N1 95.78(17) 5_556 .
N5 Co1 N1 95.9(2) . .
O2 Co1 N2 174.35(18) . .
O3 Co1 N2 90.49(19) . .
O1 Co1 N2 97.72(16) 5_556 .
N5 Co1 N2 94.6(2) . .
N1 Co1 N2 81.86(19) . .
O2 Co2 O3 168.17(16) . 5_556
O2 Co2 N4 89.75(16) . .
O3 Co2 N4 101.39(17) 5_556 .
O2 Co2 N3 99.45(17) . .
O3 Co2 N3 87.07(16) 5_556 .
N4 Co2 N3 76.87(18) . .
O2 Co2 O1 101.08(15) . .
O3 Co2 O1 73.66(14) 5_556 .
N4 Co2 O1 98.01(16) . .
N3 Co2 O1 158.81(16) . .
O2 Co2 O1 73.53(14) . 5_556
O3 Co2 O1 95.33(14) 5_556 5_556
N4 Co2 O1 163.28(16) . 5_556
N3 Co2 O1 104.76(15) . 5_556
O1 Co2 O1 86.11(14) . 5_556

loop_
_geom_bond_atom_site_label_1
_geom_bond_atom_site_label_2
_geom_bond_distance
_geom_bond_site_symmetry_2
C1 N2 1.347(7) .
C1 C2 1.381(9) .
C1 H1 0.9300 .
C2 C3 1.358(10) .
C2 H2 0.9300 .
C3 C4 1.361(9) .
C3 H3 0.9300 .
C4 C5 1.393(8) .
C4 H4 0.9300 .
C5 N2 1.338(7) .
C5 C6 1.465(8) .
C6 N1 1.350(7) .
C6 C7 1.403(8) .
C7 C8 1.378(10) .
C7 H7 0.9300 .
C8 C9 1.377(9) .
C8 H8 0.9300 .
C9 C10 1.381(9) .
C9 H9 0.9300 .
C10 N1 1.338(8) .
C10 H10 0.9300 .
C11 N3 1.330(7) .
C11 C12 1.389(8) .
C11 H11 0.9300 .
C12 C13 1.392(8) .
C12 H12 0.9300 .
C13 C14 1.374(8) .
C13 H13 0.9300 .
C14 C15 1.375(8) .
C14 H14 0.9300 .
C15 N3 1.348(7) .
C15 C16 1.498(8) .
C16 N4 1.351(7) .
C16 C17 1.386(8) .
C17 C18 1.377(9) .
C17 H17 0.9300 .
C18 C19 1.381(10) .
C18 H18 0.9300 .
C19 C20 1.379(8) .
C19 H19 0.9300 .
C20 N4 1.351(7) .
C20 H20 0.9300 .
C21 O2 1.429(6) .
C21 C22 1.502(9) .
C21 H21A 0.9700 .
C21 H21B 0.9700 .
C22 N5 1.494(8) .
C22 H22A 0.9700 .
C22 H22B 0.9700 .
C23 N5 1.473(9) .
C23 C24 1.540(9) .
C23 H23A 0.9700 .
C23 H23B 0.9700 .
C24 O3 1.415(7) .
C24 H24A 0.9700 .
C24 H24B 0.9700 .
N1 Co1 1.949(5) .
N2 Co1 1.951(4) .
N3 Co2 2.136(5) .
N4 Co2 2.110(5) .
N5 Co1 1.946(5) .
N5 H01 1.00(7) .
O1 Co1 1.928(3) 5_556
O1 Co2 2.139(4) .
O1 Co2 2.168(3) 5_556
O1 H02 1.04(10) .
O2 Co1 1.870(4) .
O2 Co2 2.014(4) .
O3 Co1 1.870(4) .
O3 Co2 2.051(4) 5_556
Co1 O1 1.928(3) 5_556
Co2 O3 2.051(4) 5_556
Co2 O1 2.168(3) 5_556

loop_
_geom_torsion_atom_site_label_1
_geom_torsion_atom_site_label_2
_geom_torsion_atom_site_label_3
_geom_torsion_atom_site_label_4
_geom_torsion
_geom_torsion_site_symmetry_1
_geom_torsion_site_symmetry_4
N2 C1 C2 C3 -1.7(9) . .
C1 C2 C3 C4 -0.2(9) . .
C2 C3 C4 C5 1.0(9) . .
C3 C4 C5 N2 0.0(8) . .
C3 C4 C5 C6 177.9(5) . .
N2 C5 C6 N1 -2.1(7) . .
C4 C5 C6 N1 179.8(5) . .
N2 C5 C6 C7 177.0(5) . .
C4 C5 C6 C7 -1.0(9) . .
N1 C6 C7 C8 1.3(8) . .
C5 C6 C7 C8 -177.8(5) . .
C6 C7 C8 C9 -1.1(9) . .
C7 C8 C9 C10 0.2(9) . .
C8 C9 C10 N1 0.5(9) . .
N3 C11 C12 C13 0.2(9) . .
C11 C12 C13 C14 0.2(8) . .
C12 C13 C14 C15 0.7(8) . .
C13 C14 C15 N3 -1.9(8) . .
C13 C14 C15 C16 178.1(5) . .
N3 C15 C16 N4 -3.0(7) . .
C14 C15 C16 N4 177.0(5) . .
N3 C15 C16 C17 176.0(5) . .
C14 C15 C16 C17 -4.0(8) . .
N4 C16 C17 C18 -2.7(9) . .
C15 C16 C17 C18 178.4(5) . .
C16 C17 C18 C19 0.4(9) . .
C17 C18 C19 C20 1.4(9) . .
C18 C19 C20 N4 -1.0(9) . .
O2 C21 C22 N5 43.4(7) . .
N5 C23 C24 O3 -43.1(7) . .
C9 C10 N1 C6 -0.3(8) . .
C9 C10 N1 Co1 175.7(4) . .
C7 C6 N1 C10 -0.6(8) . .
C5 C6 N1 C10 178.6(5) . .
C7 C6 N1 Co1 -177.0(4) . .
C5 C6 N1 Co1 2.2(6) . .
C4 C5 N2 C1 -1.8(8) . .
C6 C5 N2 C1 -179.9(5) . .
C4 C5 N2 Co1 179.2(4) . .
C6 C5 N2 Co1 1.1(6) . .
C2 C1 N2 C5 2.6(8) . .
C2 C1 N2 Co1 -178.5(4) . .
C12 C11 N3 C15 -1.4(8) . .
C12 C11 N3 Co2 178.9(4) . .
C14 C15 N3 C11 2.3(8) . .
C16 C15 N3 C11 -177.8(5) . .
C14 C15 N3 Co2 -178.0(4) . .
C16 C15 N3 Co2 2.0(6) . .
C19 C20 N4 C16 -1.2(9) . .
C19 C20 N4 Co2 178.3(4) . .
C17 C16 N4 C20 3.1(8) . .
C15 C16 N4 C20 -177.9(5) . .
C17 C16 N4 Co2 -176.4(4) . .
C15 C16 N4 Co2 2.6(6) . .
C24 C23 N5 C22 -86.9(6) . .
C24 C23 N5 Co1 31.8(6) . .
C21 C22 N5 C23 80.8(7) . .
C21 C22 N5 Co1 -38.5(6) . .
C22 C21 O2 Co1 -28.8(7) . .
C22 C21 O2 Co2 179.9(4) . .
C23 C24 O3 Co1 34.7(6) . .
C23 C24 O3 Co2 179.8(4) . 5_556
C21 O2 Co1 O3 -80.4(4) . .
Co2 O2 Co1 O3 78.61(19) . .
C21 O2 Co1 O1 -162.5(4) . 5_556
Co2 O2 Co1 O1 -3.44(17) . 5_556
C21 O2 Co1 N5 6.3(4) . .
Co2 O2 Co1 N5 165.3(2) . .
C21 O2 Co1 N1 102.0(4) . .
Co2 O2 Co1 N1 -98.9(2) . .
C21 O2 Co1 N2 104.1(17) . .
Co2 O2 Co1 N2 -96.9(17) . .
C24 O3 Co1 O2 71.1(4) . .
Co2 O3 Co1 O2 -84.19(18) 5_556 .
C24 O3 Co1 O1 152.9(4) . 5_556
Co2 O3 Co1 O1 -2.36(16) 5_556 5_556
C24 O3 Co1 N5 -14.7(4) . .
Co2 O3 Co1 N5 -170.0(2) 5_556 .
C24 O3 Co1 N1 -126.6(12) . .
Co2 O3 Co1 N1 78.1(13) 5_556 .
C24 O3 Co1 N2 -109.3(4) . .
Co2 O3 Co1 N2 95.37(19) 5_556 .
C23 N5 Co1 O2 -106.1(4) . .
C22 N5 Co1 O2 18.2(4) . .
C23 N5 Co1 O3 -10.8(4) . .
C22 N5 Co1 O3 113.6(4) . .
C23 N5 Co1 O1 -61.4(9) . 5_556
C22 N5 Co1 O1 62.9(9) . 5_556
C23 N5 Co1 N1 161.8(4) . .
C22 N5 Co1 N1 -73.9(4) . .
C23 N5 Co1 N2 79.5(4) . .
C22 N5 Co1 N2 -156.2(4) . .
C10 N1 Co1 O2 2.4(5) . .
C6 N1 Co1 O2 178.5(4) . .
C10 N1 Co1 O3 -159.9(11) . .
C6 N1 Co1 O3 16.2(15) . .
C10 N1 Co1 O1 -80.4(5) . 5_556
C6 N1 Co1 O1 95.8(4) . 5_556
C10 N1 Co1 N5 88.8(5) . .
C6 N1 Co1 N5 -95.1(4) . .
C10 N1 Co1 N2 -177.4(5) . .
C6 N1 Co1 N2 -1.2(4) . .
C5 N2 Co1 O2 -2.1(19) . .
C1 N2 Co1 O2 179(100) . .
C5 N2 Co1 O3 -177.6(4) . .
C1 N2 Co1 O3 3.5(5) . .
C5 N2 Co1 O1 -94.8(4) . 5_556
C1 N2 Co1 O1 86.3(5) . 5_556
C5 N2 Co1 N5 95.3(4) . .
C1 N2 Co1 N5 -83.6(5) . .
C5 N2 Co1 N1 0.0(4) . .
C1 N2 Co1 N1 -178.9(5) . .
C21 O2 Co2 O3 136.3(8) . 5_556
Co1 O2 Co2 O3 -16.9(8) . 5_556
C21 O2 Co2 N4 -24.2(6) . .
Co1 O2 Co2 N4 -177.5(2) . .
C21 O2 Co2 N3 -100.9(6) . .
Co1 O2 Co2 N3 105.9(2) . .
C21 O2 Co2 O1 73.9(6) . .
Co1 O2 Co2 O1 -79.37(19) . .
C21 O2 Co2 O1 156.4(6) . 5_556
Co1 O2 Co2 O1 3.16(16) . 5_556
C20 N4 Co2 O2 79.5(5) . .
C16 N4 Co2 O2 -101.0(4) . .
C20 N4 Co2 O3 -96.5(5) . 5_556
C16 N4 Co2 O3 83.0(4) . 5_556
C20 N4 Co2 N3 179.3(5) . .
C16 N4 Co2 N3 -1.2(4) . .
C20 N4 Co2 O1 -21.6(5) . .
C16 N4 Co2 O1 157.9(4) . .
C20 N4 Co2 O1 81.7(7) . 5_556
C16 N4 Co2 O1 -98.8(6) . 5_556
C11 N3 Co2 O2 -93.3(5) . .
C15 N3 Co2 O2 87.0(4) . .
C11 N3 Co2 O3 76.8(5) . 5_556
C15 N3 Co2 O3 -102.9(4) . 5_556
C11 N3 Co2 N4 179.2(5) . .
C15 N3 Co2 N4 -0.5(4) . .
C11 N3 Co2 O1 101.1(6) . .
C15 N3 Co2 O1 -78.6(6) . .
C11 N3 Co2 O1 -18.0(5) . 5_556
C15 N3 Co2 O1 162.3(4) . 5_556
Co1 O1 Co2 O2 171.17(14) 5_556 .
Co2 O1 Co2 O2 72.37(15) 5_556 .
Co1 O1 Co2 O3 2.09(14) 5_556 5_556
Co2 O1 Co2 O3 -96.71(15) 5_556 5_556
Co1 O1 Co2 N4 -97.50(17) 5_556 .
Co2 O1 Co2 N4 163.70(16) 5_556 .
Co1 O1 Co2 N3 -23.3(5) 5_556 .
Co2 O1 Co2 N3 -122.1(4) 5_556 .
Co1 O1 Co2 O1 98.80(16) 5_556 5_556
Co2 O1 Co2 O1 0.0 5_556 5_556
